data_7717483
loop_
_publ_author_name
'Yang, Yue'
'Wang, Yu-Xia'
'Lei, Yu-Zhe'
'Cheng, Peng'

_publ_section_title
;
 Asymmetric triply bridged lanthanide binuclear clusters with distinctly
 different magnetic behaviors.
;
_journal_issue 48
_journal_name_full 'Dalton transactions (Cambridge, England : 2003)'
_journal_page_first 19097
_journal_page_last 19101
_journal_paper_doi 10.1039/d4dt02652g
_journal_volume 53
_journal_year 2024
_chemical_formula_moiety 'C31 H38 Gd2 N4 O16, 2(C2 H6 O)'
_chemical_formula_sum 'C35 H50 Gd2 N4 O18'
_chemical_formula_weight 1129.29
_space_group_crystal_system monoclinic
_space_group_IT_number 14
_space_group_name_Hall '-P 2yn'
_space_group_name_H-M_alt 'P 1 21/n 1'
_atom_sites_solution_hydrogens mixed
_atom_sites_solution_primary iterative
_audit_creation_date 2024-09-05
_audit_creation_method
;
Olex2 1.3
(compiled 2020.11.12 svn.r5f609507 for OlexSys, GUI svn.r6408)
;
_audit_update_record
;
2024-09-11 deposited with the CCDC.	2024-11-11 downloaded from the CCDC.
;
_cell_angle_alpha 90
_cell_angle_beta 105.754(2)
_cell_angle_gamma 90
_cell_formula_units_Z 4
_cell_length_a 10.3156(2)
_cell_length_b 26.0237(4)
_cell_length_c 16.4697(2)
_cell_measurement_reflns_used 17999
_cell_measurement_temperature 120.01(10)
_cell_measurement_theta_max 75.5060
_cell_measurement_theta_min 3.2490
_cell_volume 4255.21(12)
_computing_cell_refinement 'CrysAlisPro 1.171.42.99a (Rigaku OD, 2023)'
_computing_data_collection 'CrysAlisPro 1.171.42.99a (Rigaku OD, 2023)'
_computing_data_reduction 'CrysAlisPro 1.171.42.99a (Rigaku OD, 2023)'
_computing_molecular_graphics 'Olex2 1.3 (Dolomanov et al., 2009)'
_computing_publication_material 'Olex2 1.3 (Dolomanov et al., 2009)'
_computing_structure_refinement 'SHELXL 2018/3 (Sheldrick, 2015)'
_computing_structure_solution 'olex2.solve 1.3 (Bourhis et al., 2015)'
_diffrn_ambient_environment N~2~
_diffrn_ambient_temperature 120.01(10)
_diffrn_detector 'Hybrid Pixel Array Detector'
_diffrn_detector_area_resol_mean 10.0000
_diffrn_detector_type HyPix
_diffrn_measured_fraction_theta_full 1.000
_diffrn_measured_fraction_theta_max 0.969
_diffrn_measurement_details
;
List of Runs (angles in degrees, time in seconds):

  # Type    Start    End  Width  t~exp~   \w     \q     \k     \f   Frames
#--------------------------------------------------------------------------
  1  \w     49.00  75.00   0.50    0.05    --   47.14-101.00 165.00   52
  2  \w     81.00 106.00   0.50    0.17    --  105.29-101.00 165.00   50
  3  \w     36.00  77.00   0.50    0.17    --  105.29-101.00 165.00   82
  4  \w     33.00  62.00   0.50    0.17    --  105.29 -61.00  60.00   58
  5  \w     80.00 105.00   0.50    0.17    --  105.29 -77.00 -30.00   50
  6  \w     39.00  65.00   0.50    0.17    --  105.29 -77.00 -30.00   52
  7  \w     38.00  70.00   0.50    0.17    --  105.29 -61.00 150.00   64
  8  \w    -25.00  46.00   0.50    0.05    --   47.14 -38.00   0.00  142
  9  \w     37.00  73.00   0.50    0.17    --  105.29 -61.00-150.00   72
 10  \w     34.00  71.00   0.50    0.17    --  105.29 -61.00-180.00   74
 11  \w    122.00 170.00   0.50    0.17    --  105.29  30.00 -90.00   96
 12  \w    110.00 136.00   0.50    0.17    --  105.29 101.00 -90.00   52
 13  \w     96.00 123.00   0.50    0.17    --  105.29  30.00-120.00   54
 14  \w     25.00 117.00   0.50    0.05    --   47.14  77.00  60.00  184
 15  \w    -10.00  25.00   0.50    0.05    --  -47.14  19.00-180.00   70
 16  \w   -102.00 -38.00   0.50    0.17    -- -104.50  77.00-120.00  128
 17  \w   -100.00 -38.00   0.50    0.17    -- -104.50  77.00  30.00  124
 18  \w    -62.00 -33.00   0.50    0.17    -- -104.50  61.00  30.00   58
 19  \w    -58.00 -32.00   0.50    0.17    -- -104.50  61.00  60.00   52
 20  \w    -68.00 -32.00   0.50    0.17    -- -104.50  61.00  90.00   72
 21  \w    -67.00 -36.00   0.50    0.17    -- -104.50  61.00 120.00   62
 22  \w   -163.00 -96.00   0.50    0.17    -- -104.50 -45.00 150.00  134
 23  \w   -138.00-113.00   0.50    0.17    -- -104.50-101.00 165.00   50
 24  \w   -158.00-102.00   0.50    0.17    -- -104.50 -45.00   0.00  112
 25  \w    -97.00 -35.00   0.50    0.17    -- -104.50 101.00 -90.00  124
 26  \w    -78.00  12.00   0.50    0.05    --  -47.14 101.00 -90.00  180
;
_diffrn_measurement_device 'four-circle diffractometer'
_diffrn_measurement_device_type 'XtaLAB Synergy R, HyPix'
_diffrn_measurement_method '\w scans'
_diffrn_orient_matrix_type 'CrysAlisPro convention (1999,Acta A55,543-557)'
_diffrn_orient_matrix_UB_11 -0.0278462000
_diffrn_orient_matrix_UB_12 -0.0448496000
_diffrn_orient_matrix_UB_13 -0.0634491000
_diffrn_orient_matrix_UB_21 0.0973913000
_diffrn_orient_matrix_UB_22 -0.0343539000
_diffrn_orient_matrix_UB_23 0.0651231000
_diffrn_orient_matrix_UB_31 -0.1175544000
_diffrn_orient_matrix_UB_32 -0.0177783000
_diffrn_orient_matrix_UB_33 0.0341884000
_diffrn_radiation_monochromator mirror
_diffrn_radiation_probe x-ray
_diffrn_radiation_type 'Cu K\a'
_diffrn_radiation_wavelength 1.54184
_diffrn_reflns_av_R_equivalents 0.0547
_diffrn_reflns_av_unetI/netI 0.0433
_diffrn_reflns_Laue_measured_fraction_full 1.000
_diffrn_reflns_Laue_measured_fraction_max 0.969
_diffrn_reflns_limit_h_max 10
_diffrn_reflns_limit_h_min -12
_diffrn_reflns_limit_k_max 32
_diffrn_reflns_limit_k_min -32
_diffrn_reflns_limit_l_max 20
_diffrn_reflns_limit_l_min -19
_diffrn_reflns_number 31890
_diffrn_reflns_point_group_measured_fraction_full 1.000
_diffrn_reflns_point_group_measured_fraction_max 0.969
_diffrn_reflns_theta_full 67.684
_diffrn_reflns_theta_max 76.218
_diffrn_reflns_theta_min 3.265
_diffrn_source 'Rotating-anode X-ray tube'
_diffrn_source_type 'PhotonJet R (Cu) X-ray Source'
_exptl_absorpt_coefficient_mu 20.619
_exptl_absorpt_correction_T_max 1.00000
_exptl_absorpt_correction_T_min 0.49230
_exptl_absorpt_correction_type multi-scan
_exptl_absorpt_process_details
;
CrysAlisPro 1.171.42.99a (Rigaku Oxford Diffraction, 2023)
Empirical absorption correction using spherical harmonics,
implemented in SCALE3 ABSPACK scaling algorithm.
;
_exptl_crystal_colour 'clear light colourless'
_exptl_crystal_colour_lustre clear
_exptl_crystal_colour_modifier light
_exptl_crystal_colour_primary colourless
_exptl_crystal_density_diffrn 1.763
_exptl_crystal_description block
_exptl_crystal_F_000 2240
_exptl_crystal_size_max 0.165
_exptl_crystal_size_mid 0.122
_exptl_crystal_size_min 0.118
_refine_diff_density_max 1.665
_refine_diff_density_min -1.257
_refine_diff_density_rms 0.121
_refine_ls_extinction_coef 0.000083(16)
_refine_ls_extinction_expression Fc^*^=kFc[1+0.001xFc^2^\l^3^/sin(2\q)]^-1/4^
_refine_ls_extinction_method 'SHELXL-2018/3 (Sheldrick 2018)'
_refine_ls_goodness_of_fit_ref 1.088
_refine_ls_hydrogen_treatment mixed
_refine_ls_matrix_type full
_refine_ls_number_parameters 546
_refine_ls_number_reflns 8630
_refine_ls_number_restraints 9
_refine_ls_restrained_S_all 1.088
_refine_ls_R_factor_all 0.0463
_refine_ls_R_factor_gt 0.0409
_refine_ls_shift/su_max 0.001
_refine_ls_shift/su_mean 0.000
_refine_ls_structure_factor_coef Fsqd
_refine_ls_weighting_details 'w=1/[\s^2^(Fo^2^)+(0.0377P)^2^+17.9935P] where P=(Fo^2^+2Fc^2^)/3'
_refine_ls_weighting_scheme calc
_refine_ls_wR_factor_gt 0.1005
_refine_ls_wR_factor_ref 0.1032
_reflns_Friedel_coverage 0.000
_reflns_number_gt 7659
_reflns_number_total 8630
_reflns_threshold_expression 'I > 2\s(I)'
_cod_data_source_file d4dt02652g2.cif
_cod_data_source_block Gd
_cod_depositor_comments 'Adding full bibliography for 7717482--7717483.cif.'
_cod_database_code 7717483
_shelx_shelxl_version_number 2018/3
_shelx_space_group_comment
;
The symmetry employed for this shelxl refinement is uniquely defined
by the following loop, which should always be used as a source of
symmetry information in preference to the above space-group names.
They are only intended as comments.
;
_reflns_odcompleteness_completeness 100.00
_reflns_odcompleteness_iscentric 1
_reflns_odcompleteness_theta 66.97
_olex2_refinement_description
;
1. Fixed Uiso
 At 1.2 times of:
  All C(H) groups, All C(H,H) groups
 At 1.5 times of:
  All C(H,H,H) groups, All O(H) groups
2. Restrained distances
 O8-H8
 0.87 with sigma of 0.01
 O6-H6
 0.87 with sigma of 0.01
 O7-H7
 0.87 with sigma of 0.01
 C22-H8
 1.910927 with sigma of 0.02
 C25-H6
 1.907068 with sigma of 0.02
 Gd1-H8
 3.024874 with sigma of 0.02
 C29-H7
 1.901184 with sigma of 0.02
 Gd1-H6
 3.076647 with sigma of 0.02
 Gd1-H7
 3.087238 with sigma of 0.02
3.a Secondary CH2 refined with riding coordinates:
 C30(H30A,H30B), C23(H23A,H23B), C22(H22A,H22B), C31(H31A,H31B), C25(H25A,
 H25B), C29(H29A,H29B), C28(H28A,H28B), C27(H27A,H27B), C24(H24A,H24B),
 C26(H26A,H26B), C32(H32A,H32B), C35(H35A,H35B)
3.b Aromatic/amide H refined with riding coordinates:
 C7(H7A), C10(H10), C14(H14), C17(H17), C13(H13), C21(H21), C3(H3), C20(H20),
 C18(H18), C12(H12), C6(H6A), C19(H19), C5(H5), C11(H11), C4(H4)
3.c Idealised Me refined as rotating group:
 C33(H33A,H33B,H33C), C34(H34A,H34B,H34C)
3.d Idealised tetrahedral OH refined as rotating group:
 O17(H17A), O18(H18A)
;
_olex2_submission_special_instructions 'No special instructions were received'
_oxdiff_exptl_absorpt_empirical_details
;
Empirical correction (ABSPACK) includes:
- Absorption correction using spherical harmonics
- Frame scaling
;
_oxdiff_exptl_absorpt_empirical_full_max 1.927
_oxdiff_exptl_absorpt_empirical_full_min 0.703

loop_
_space_group_symop_operation_xyz
'x, y, z'
'-x+1/2, y+1/2, -z+1/2'
'-x, -y, -z'
'x-1/2, -y-1/2, z-1/2'

loop_
_atom_site_label
_atom_site_type_symbol
_atom_site_fract_x
_atom_site_fract_y
_atom_site_fract_z
_atom_site_U_iso_or_equiv
_atom_site_adp_type
_atom_site_occupancy
_atom_site_site_symmetry_order
_atom_site_calc_flag
_atom_site_refinement_flags_posn
_atom_site_refinement_flags_adp
_atom_site_refinement_flags_occupancy
_atom_site_disorder_assembly
_atom_site_disorder_group
Gd2 Gd 0.23209(3) 0.37126(2) 0.35044(2) 0.01786(9) Uani 1 1 d . . . . .
Gd1 Gd 0.59727(3) 0.32909(2) 0.41231(2) 0.01851(9) Uani 1 1 d D . . . .
O2 O 0.3534(3) 0.29428(13) 0.3507(2) 0.0204(7) Uani 1 1 d . . . . .
O1 O 0.4469(3) 0.38954(13) 0.4286(2) 0.0204(7) Uani 1 1 d . . . . .
O5 O 0.5280(4) 0.34302(15) 0.2666(2) 0.0270(8) Uani 1 1 d . . . . .
O8 O 0.4986(4) 0.29618(14) 0.5221(2) 0.0238(8) Uani 1 1 d D . . . .
H8 H 0.4133(19) 0.3007(18) 0.519(3) 0.036 Uiso 1 1 d D U . . .
O3 O 0.5245(4) 0.24066(13) 0.3725(2) 0.0237(8) Uani 1 1 d . . . . .
O4 O 0.3268(4) 0.38229(14) 0.2377(2) 0.0269(8) Uani 1 1 d . . . . .
O13 O 0.0009(4) 0.33028(14) 0.3289(2) 0.0257(8) Uani 1 1 d . . . . .
O10 O 0.1711(4) 0.40344(14) 0.4755(2) 0.0267(8) Uani 1 1 d . . . . .
O9 O 0.2382(4) 0.32261(14) 0.4804(2) 0.0241(8) Uani 1 1 d . . . . .
O6 O 0.7954(4) 0.28967(15) 0.3856(3) 0.0278(8) Uani 1 1 d D . . . .
H6 H 0.852(3) 0.3020(15) 0.360(3) 0.042 Uiso 1 1 d D U . . .
O7 O 0.7368(4) 0.39395(16) 0.3677(3) 0.0313(9) Uani 1 1 d D . . . .
H7 H 0.720(4) 0.4112(18) 0.3204(15) 0.047 Uiso 1 1 d D U . . .
O11 O 0.0777(4) 0.33096(15) 0.2196(3) 0.0285(8) Uani 1 1 d . . . . .
O16 O 0.2478(4) 0.46740(15) 0.3431(3) 0.0321(9) Uani 1 1 d . . . . .
O15 O 0.0583(4) 0.43429(15) 0.2772(3) 0.0345(9) Uani 1 1 d . . . . .
O12 O -0.1289(4) 0.30664(18) 0.2065(3) 0.0394(10) Uani 1 1 d . . . . .
N3 N -0.0207(4) 0.32217(18) 0.2493(3) 0.0260(10) Uani 1 1 d . . . . .
N2 N 0.7180(5) 0.39535(19) 0.5308(3) 0.0297(10) Uani 1 1 d . . . . .
N1 N 0.7578(5) 0.28243(19) 0.5474(3) 0.0286(10) Uani 1 1 d . . . . .
C15 C 0.4004(5) 0.24856(19) 0.3545(3) 0.0205(10) Uani 1 1 d . . . . .
C8 C 0.2027(5) 0.3618(2) 0.5160(3) 0.0209(10) Uani 1 1 d . . . . .
O14 O 0.0930(6) 0.51608(18) 0.2660(4) 0.0610(15) Uani 1 1 d . . . . .
N4 N 0.1324(5) 0.47375(19) 0.2952(3) 0.0350(11) Uani 1 1 d . . . . .
C9 C 0.1991(5) 0.3576(2) 0.6067(3) 0.0244(11) Uani 1 1 d . . . . .
C2 C 0.4326(6) 0.3741(2) 0.1284(3) 0.0253(11) Uani 1 1 d . . . . .
C16 C 0.3025(5) 0.20478(19) 0.3377(3) 0.0215(10) Uani 1 1 d . . . . .
O17 O 0.6981(6) 0.4620(2) 0.2424(4) 0.0623(15) Uani 1 1 d . . . . .
H17A H 0.739299 0.460863 0.204909 0.094 Uiso 1 1 calc R U . . .
C30 C 0.6042(5) 0.4153(2) 0.5617(3) 0.0268(11) Uani 1 1 d . . . . .
H30A H 0.634427 0.445730 0.597982 0.032 Uiso 1 1 calc R U . . .
H30B H 0.575299 0.388619 0.595888 0.032 Uiso 1 1 calc R U . . .
C23 C 0.6819(6) 0.2377(2) 0.5661(3) 0.0282(12) Uani 1 1 d . . . . .
H23A H 0.735158 0.220976 0.618586 0.034 Uiso 1 1 calc R U . . .
H23B H 0.669483 0.212407 0.519724 0.034 Uiso 1 1 calc R U . . .
C22 C 0.5439(6) 0.2527(2) 0.5765(4) 0.0285(12) Uani 1 1 d D . . . .
H22A H 0.479797 0.223806 0.560269 0.034 Uiso 1 1 calc R U . . .
H22B H 0.551318 0.262010 0.635917 0.034 Uiso 1 1 calc R U . . .
C7 C 0.5448(6) 0.3599(2) 0.1026(4) 0.0305(12) Uani 1 1 d . . . . .
H7A H 0.619639 0.344351 0.141537 0.037 Uiso 1 1 calc R U . . .
C1 C 0.4283(6) 0.3658(2) 0.2178(3) 0.0247(11) Uani 1 1 d . . . . .
C10 C 0.2087(5) 0.3096(2) 0.6446(4) 0.0302(12) Uani 1 1 d . . . . .
H10 H 0.224035 0.279832 0.615009 0.036 Uiso 1 1 calc R U . . .
C14 C 0.1797(6) 0.4016(3) 0.6509(4) 0.0317(12) Uani 1 1 d . . . . .
H14 H 0.172398 0.434461 0.624805 0.038 Uiso 1 1 calc R U . . .
C17 C 0.3490(7) 0.1549(2) 0.3353(4) 0.0348(14) Uani 1 1 d . . . . .
H17 H 0.442931 0.148122 0.348011 0.042 Uiso 1 1 calc R U . . .
C13 C 0.1712(6) 0.3968(3) 0.7321(4) 0.0382(15) Uani 1 1 d . . . . .
H13 H 0.161086 0.426625 0.763058 0.046 Uiso 1 1 calc R U . . .
C31 C 0.4863(6) 0.4300(2) 0.4874(4) 0.0269(11) Uani 1 1 d . . . . .
H31A H 0.408846 0.440024 0.508620 0.032 Uiso 1 1 calc R U . . .
H31B H 0.511805 0.460233 0.458523 0.032 Uiso 1 1 calc R U . . .
C25 C 0.8633(6) 0.2495(2) 0.4405(4) 0.0334(13) Uani 1 1 d D . . . .
H25A H 0.951079 0.242123 0.429447 0.040 Uiso 1 1 calc R U . . .
H25B H 0.808434 0.217732 0.429971 0.040 Uiso 1 1 calc R U . . .
C21 C 0.1664(6) 0.2136(2) 0.3233(4) 0.0308(12) Uani 1 1 d . . . . .
H21 H 0.134904 0.247505 0.327335 0.037 Uiso 1 1 calc R U . . .
C3 C 0.3234(7) 0.3969(2) 0.0703(4) 0.0363(14) Uani 1 1 d . . . . .
H3 H 0.246055 0.406654 0.087393 0.044 Uiso 1 1 calc R U . . .
C20 C 0.0743(7) 0.1732(3) 0.3028(5) 0.0403(15) Uani 1 1 d . . . . .
H20 H -0.019446 0.179576 0.292775 0.048 Uiso 1 1 calc R U . . .
O18 O -0.1557(7) 0.4888(3) 0.1335(4) 0.081(2) Uani 1 1 d . . . . .
H18A H -0.078917 0.486525 0.167689 0.122 Uiso 1 1 calc R U . . .
C29 C 0.8402(6) 0.4206(3) 0.4282(4) 0.0391(15) Uani 1 1 d D . . . .
H29A H 0.873865 0.449787 0.401119 0.047 Uiso 1 1 calc R U . . .
H29B H 0.916427 0.397215 0.452649 0.047 Uiso 1 1 calc R U . . .
C28 C 0.7802(7) 0.4397(2) 0.4956(4) 0.0386(14) Uani 1 1 d . . . . .
H28A H 0.710503 0.465870 0.471837 0.046 Uiso 1 1 calc R U . . .
H28B H 0.851009 0.456020 0.541232 0.046 Uiso 1 1 calc R U . . .
C27 C 0.8232(6) 0.3720(2) 0.5989(4) 0.0342(13) Uani 1 1 d . . . . .
H27A H 0.839149 0.393960 0.649705 0.041 Uiso 1 1 calc R U . . .
H27B H 0.908046 0.370566 0.581785 0.041 Uiso 1 1 calc R U . . .
C18 C 0.2565(8) 0.1148(2) 0.3141(5) 0.0453(18) Uani 1 1 d . . . . .
H18 H 0.287398 0.080589 0.311290 0.054 Uiso 1 1 calc R U . . .
C12 C 0.1773(6) 0.3488(3) 0.7697(4) 0.0413(16) Uani 1 1 d . . . . .
H12 H 0.168913 0.345780 0.825545 0.050 Uiso 1 1 calc R U . . .
C6 C 0.5477(7) 0.3685(3) 0.0192(4) 0.0389(15) Uani 1 1 d . . . . .
H6A H 0.624189 0.358631 0.001299 0.047 Uiso 1 1 calc R U . . .
C19 C 0.1204(8) 0.1243(3) 0.2972(5) 0.0441(17) Uani 1 1 d . . . . .
H19 H 0.058018 0.096826 0.281524 0.053 Uiso 1 1 calc R U . . .
C24 C 0.8849(6) 0.2661(3) 0.5303(4) 0.0339(13) Uani 1 1 d . . . . .
H24A H 0.924285 0.237350 0.568279 0.041 Uiso 1 1 calc R U . . .
H24B H 0.949756 0.295028 0.542431 0.041 Uiso 1 1 calc R U . . .
C26 C 0.7880(6) 0.3188(3) 0.6208(4) 0.0352(14) Uani 1 1 d . . . . .
H26A H 0.708501 0.320754 0.643438 0.042 Uiso 1 1 calc R U . . .
H26B H 0.863981 0.304935 0.665936 0.042 Uiso 1 1 calc R U . . .
C5 C 0.4387(8) 0.3914(3) -0.0370(4) 0.0475(17) Uani 1 1 d . . . . .
H5 H 0.440948 0.397566 -0.093446 0.057 Uiso 1 1 calc R U . . .
C11 C 0.1958(6) 0.3053(3) 0.7256(4) 0.0357(14) Uani 1 1 d . . . . .
H11 H 0.199556 0.272466 0.751254 0.043 Uiso 1 1 calc R U . . .
C4 C 0.3270(8) 0.4055(3) -0.0118(4) 0.0465(17) Uani 1 1 d . . . . .
H4 H 0.252335 0.421003 -0.050923 0.056 Uiso 1 1 calc R U . . .
C32 C 0.5788(8) 0.4920(3) 0.2131(5) 0.0513(18) Uani 1 1 d . . . . .
H32A H 0.516980 0.475413 0.163384 0.062 Uiso 1 1 calc R U . . .
H32B H 0.601584 0.526685 0.196428 0.062 Uiso 1 1 calc R U . . .
C33 C 0.5134(9) 0.4959(3) 0.2828(7) 0.067(3) Uani 1 1 d . . . . .
H33A H 0.423997 0.511470 0.261559 0.101 Uiso 1 1 calc R U . . .
H33B H 0.568662 0.517400 0.327983 0.101 Uiso 1 1 calc R U . . .
H33C H 0.504260 0.461553 0.304871 0.101 Uiso 1 1 calc R U . . .
C35 C -0.1564(14) 0.4617(6) 0.0566(9) 0.110(5) Uani 1 1 d . . . . .
H35A H -0.251279 0.453532 0.027211 0.132 Uiso 1 1 calc R U . . .
H35B H -0.123877 0.485856 0.020007 0.132 Uiso 1 1 calc R U . . .
C34 C -0.085(2) 0.4184(8) 0.0614(12) 0.183(10) Uani 1 1 d . . . . .
H34A H 0.010934 0.426511 0.077963 0.274 Uiso 1 1 calc R U . . .
H34B H -0.108992 0.401376 0.006207 0.274 Uiso 1 1 calc R U . . .
H34C H -0.106218 0.395521 0.103391 0.274 Uiso 1 1 calc R U . . .

loop_
_atom_site_aniso_label
_atom_site_aniso_U_11
_atom_site_aniso_U_22
_atom_site_aniso_U_33
_atom_site_aniso_U_23
_atom_site_aniso_U_13
_atom_site_aniso_U_12
Gd2 0.01813(15) 0.01792(14) 0.01803(14) -0.00094(10) 0.00578(10) -0.00066(10)
Gd1 0.01792(15) 0.02079(15) 0.01724(14) -0.00083(10) 0.00547(10) 0.00029(10)
O2 0.0217(18) 0.0210(17) 0.0186(17) -0.0047(14) 0.0056(14) -0.0027(13)
O1 0.0190(17) 0.0184(17) 0.0241(18) -0.0040(14) 0.0065(14) -0.0009(13)
O5 0.027(2) 0.033(2) 0.0216(19) 0.0013(16) 0.0070(15) -0.0006(16)
O8 0.0224(18) 0.0257(19) 0.0226(18) 0.0026(15) 0.0047(15) 0.0034(14)
O3 0.0248(19) 0.0205(18) 0.0276(19) -0.0044(15) 0.0103(15) 0.0012(14)
O4 0.030(2) 0.0285(19) 0.0245(19) 0.0022(16) 0.0120(16) -0.0001(15)
O13 0.0244(19) 0.030(2) 0.0250(19) -0.0037(15) 0.0100(15) -0.0054(15)
O10 0.0257(19) 0.0261(19) 0.029(2) 0.0065(16) 0.0083(16) 0.0067(15)
O9 0.0245(19) 0.0264(19) 0.0246(19) 0.0023(15) 0.0122(15) 0.0026(14)
O6 0.0258(19) 0.029(2) 0.032(2) 0.0046(16) 0.0127(16) 0.0049(15)
O7 0.030(2) 0.032(2) 0.029(2) 0.0031(17) 0.0036(17) -0.0068(16)
O11 0.027(2) 0.032(2) 0.032(2) -0.0078(17) 0.0152(17) -0.0065(15)
O16 0.033(2) 0.026(2) 0.034(2) 0.0011(17) 0.0042(18) -0.0036(16)
O15 0.032(2) 0.023(2) 0.041(2) 0.0013(18) -0.0023(18) 0.0011(16)
O12 0.024(2) 0.053(3) 0.037(2) -0.010(2) 0.0033(18) -0.0104(19)
N3 0.022(2) 0.028(2) 0.027(2) -0.0054(19) 0.0068(19) -0.0008(18)
N2 0.023(2) 0.032(3) 0.033(3) -0.008(2) 0.006(2) 0.0014(19)
N1 0.023(2) 0.037(3) 0.025(2) 0.004(2) 0.0051(18) 0.0072(19)
C15 0.026(3) 0.022(2) 0.017(2) -0.0032(19) 0.012(2) -0.001(2)
C8 0.016(2) 0.037(3) 0.010(2) 0.001(2) 0.0054(18) -0.001(2)
O14 0.063(3) 0.025(2) 0.086(4) 0.016(3) 0.003(3) 0.005(2)
N4 0.036(3) 0.023(2) 0.043(3) 0.004(2) 0.007(2) 0.002(2)
C9 0.017(2) 0.040(3) 0.017(2) 0.002(2) 0.0054(19) 0.001(2)
C2 0.033(3) 0.023(3) 0.021(3) 0.001(2) 0.010(2) -0.005(2)
C16 0.030(3) 0.020(2) 0.014(2) -0.0022(19) 0.007(2) -0.003(2)
O17 0.082(4) 0.053(3) 0.061(4) 0.012(3) 0.034(3) 0.009(3)
C30 0.026(3) 0.032(3) 0.021(3) -0.008(2) 0.005(2) -0.003(2)
C23 0.033(3) 0.032(3) 0.017(2) 0.007(2) 0.003(2) 0.010(2)
C22 0.028(3) 0.028(3) 0.029(3) 0.009(2) 0.007(2) 0.004(2)
C7 0.039(3) 0.029(3) 0.024(3) -0.002(2) 0.012(2) -0.007(2)
C1 0.030(3) 0.022(3) 0.024(3) -0.002(2) 0.011(2) -0.009(2)
C10 0.022(3) 0.041(3) 0.026(3) 0.005(2) 0.004(2) 0.000(2)
C14 0.025(3) 0.044(3) 0.025(3) -0.003(2) 0.005(2) -0.001(2)
C17 0.044(4) 0.023(3) 0.045(4) -0.002(3) 0.025(3) 0.001(2)
C13 0.032(3) 0.056(4) 0.027(3) -0.010(3) 0.008(2) 0.003(3)
C31 0.028(3) 0.021(3) 0.030(3) -0.007(2) 0.006(2) -0.005(2)
C25 0.034(3) 0.033(3) 0.035(3) 0.005(3) 0.013(3) 0.011(2)
C21 0.034(3) 0.025(3) 0.037(3) -0.002(2) 0.015(3) -0.003(2)
C3 0.045(4) 0.039(3) 0.025(3) 0.002(3) 0.010(3) 0.005(3)
C20 0.034(3) 0.040(4) 0.049(4) -0.002(3) 0.016(3) -0.010(3)
O18 0.070(4) 0.121(6) 0.052(4) 0.009(4) 0.016(3) 0.013(4)
C29 0.029(3) 0.041(3) 0.046(4) 0.001(3) 0.007(3) -0.013(3)
C28 0.035(3) 0.032(3) 0.049(4) -0.007(3) 0.011(3) -0.012(3)
C27 0.027(3) 0.044(4) 0.027(3) -0.006(3) 0.000(2) 0.000(2)
C18 0.065(5) 0.022(3) 0.063(5) -0.011(3) 0.043(4) -0.006(3)
C12 0.025(3) 0.073(5) 0.027(3) 0.000(3) 0.008(2) 0.002(3)
C6 0.046(4) 0.047(4) 0.029(3) 0.000(3) 0.020(3) -0.007(3)
C19 0.057(4) 0.036(3) 0.050(4) -0.018(3) 0.031(4) -0.022(3)
C24 0.027(3) 0.040(3) 0.033(3) 0.004(3) 0.004(2) 0.007(2)
C26 0.028(3) 0.047(4) 0.025(3) 0.000(3) -0.003(2) -0.007(3)
C5 0.071(5) 0.046(4) 0.028(3) 0.011(3) 0.019(3) 0.006(3)
C11 0.028(3) 0.058(4) 0.021(3) 0.011(3) 0.005(2) 0.001(3)
C4 0.062(5) 0.055(4) 0.021(3) 0.010(3) 0.008(3) 0.015(3)
C32 0.055(4) 0.030(3) 0.063(5) 0.007(3) 0.006(4) -0.003(3)
C33 0.062(5) 0.041(4) 0.109(8) 0.015(5) 0.039(5) 0.003(4)
C35 0.099(9) 0.139(13) 0.092(9) -0.046(9) 0.024(7) -0.010(9)
C34 0.176(18) 0.21(2) 0.127(14) -0.030(14) -0.028(13) 0.100(17)

loop_
_atom_type_symbol
_atom_type_description
_atom_type_scat_dispersion_real
_atom_type_scat_dispersion_imag
_atom_type_scat_source
C C 0.0181 0.0091 'International Tables Vol C Tables 4.2.6.8 and 6.1.1.4'
H H 0.0000 0.0000 'International Tables Vol C Tables 4.2.6.8 and 6.1.1.4'
Gd Gd -8.8380 11.9157 'International Tables Vol C Tables 4.2.6.8 and 6.1.1.4'
N N 0.0311 0.0180 'International Tables Vol C Tables 4.2.6.8 and 6.1.1.4'
O O 0.0492 0.0322 'International Tables Vol C Tables 4.2.6.8 and 6.1.1.4'

loop_
_geom_angle_atom_site_label_1
_geom_angle_atom_site_label_2
_geom_angle_atom_site_label_3
_geom_angle
_geom_angle_site_symmetry_1
_geom_angle_site_symmetry_3
_geom_angle_publ_flag
O2 Gd2 O13 96.93(12) . . ?
O2 Gd2 O10 122.91(12) . . ?
O2 Gd2 O9 71.03(12) . . ?
O2 Gd2 O11 82.01(12) . . ?
O2 Gd2 O16 143.50(12) . . ?
O2 Gd2 O15 150.74(13) . . ?
O2 Gd2 N3 91.16(12) . . ?
O2 Gd2 C8 96.86(14) . . ?
O2 Gd2 N4 156.79(14) . . ?
O1 Gd2 O2 75.15(12) . . ?
O1 Gd2 O4 82.65(13) . . ?
O1 Gd2 O13 153.05(13) . . ?
O1 Gd2 O10 83.49(12) . . ?
O1 Gd2 O9 79.99(12) . . ?
O1 Gd2 O11 148.57(12) . . ?
O1 Gd2 O16 75.82(12) . . ?
O1 Gd2 O15 126.56(12) . . ?
O1 Gd2 N3 166.24(12) . . ?
O1 Gd2 C8 79.47(13) . . ?
O1 Gd2 N4 101.00(13) . . ?
O4 Gd2 O2 76.73(12) . . ?
O4 Gd2 O13 121.18(13) . . ?
O4 Gd2 O10 151.70(13) . . ?
O4 Gd2 O9 146.32(12) . . ?
O4 Gd2 O11 71.16(13) . . ?
O4 Gd2 O16 78.06(13) . . ?
O4 Gd2 O15 86.30(14) . . ?
O4 Gd2 N3 95.71(13) . . ?
O4 Gd2 C8 162.03(14) . . ?
O4 Gd2 N4 80.09(14) . . ?
O13 Gd2 N3 25.47(12) . . ?
O13 Gd2 C8 75.94(13) . . ?
O13 Gd2 N4 95.86(13) . . ?
O10 Gd2 O13 79.44(12) . . ?
O10 Gd2 O9 53.23(12) . . ?
O10 Gd2 O11 127.53(12) . . ?
O10 Gd2 O16 74.67(13) . . ?
O10 Gd2 O15 82.36(13) . . ?
O10 Gd2 N3 103.36(13) . . ?
O10 Gd2 C8 26.51(14) . . ?
O10 Gd2 N4 78.51(14) . . ?
O9 Gd2 O13 73.09(12) . . ?
O9 Gd2 O11 112.76(13) . . ?
O9 Gd2 O16 124.39(13) . . ?
O9 Gd2 O15 127.09(13) . . ?
O9 Gd2 N3 94.44(13) . . ?
O9 Gd2 C8 26.77(14) . . ?
O9 Gd2 N4 131.51(14) . . ?
O11 Gd2 O13 50.18(12) . . ?
O11 Gd2 N3 24.85(12) . . ?
O11 Gd2 C8 125.13(13) . . ?
O11 Gd2 N4 91.51(14) . . ?
O16 Gd2 O13 118.71(13) . . ?
O16 Gd2 O11 113.90(13) . . ?
O16 Gd2 N3 117.32(13) . . ?
O16 Gd2 C8 99.10(15) . . ?
O16 Gd2 N4 25.21(14) . . ?
O15 Gd2 O13 71.60(13) . . ?
O15 Gd2 O11 69.91(13) . . ?
O15 Gd2 O16 50.74(13) . . ?
O15 Gd2 N3 66.73(13) . . ?
O15 Gd2 C8 105.81(15) . . ?
O15 Gd2 N4 25.59(14) . . ?
C8 Gd2 N3 101.24(14) . . ?
C8 Gd2 N4 105.00(16) . . ?
N4 Gd2 N3 92.12(14) . . ?
O2 Gd1 Gd2 37.96(8) . . ?
O2 Gd1 N2 136.41(12) . . ?
O2 Gd1 N1 118.67(13) . . ?
O2 Gd1 C15 26.26(13) . . ?
O1 Gd1 Gd2 34.07(9) . . ?
O1 Gd1 O2 70.69(11) . . ?
O1 Gd1 O5 89.20(13) . . ?
O1 Gd1 O8 73.87(12) . . ?
O1 Gd1 O3 120.72(12) . . ?
O1 Gd1 O6 161.16(13) . . ?
O1 Gd1 O7 91.94(13) . . ?
O1 Gd1 N2 70.26(13) . . ?
O1 Gd1 N1 120.18(14) . . ?
O1 Gd1 C15 95.72(13) . . ?
O5 Gd1 Gd2 71.02(9) . . ?
O5 Gd1 O2 70.18(12) . . ?
O5 Gd1 O8 137.47(13) . . ?
O5 Gd1 O3 83.42(13) . . ?
O5 Gd1 O6 85.27(13) . . ?
O5 Gd1 O7 68.10(13) . . ?
O5 Gd1 N2 127.35(15) . . ?
O5 Gd1 N1 150.56(14) . . ?
O5 Gd1 C15 77.47(14) . . ?
O8 Gd1 Gd2 73.65(8) . . ?
O8 Gd1 O2 67.44(11) . . ?
O8 Gd1 N2 83.72(14) . . ?
O8 Gd1 N1 61.09(13) . . ?
O8 Gd1 C15 66.17(13) . . ?
O3 Gd1 Gd2 89.43(8) . . ?
O3 Gd1 O2 51.48(11) . . ?
O3 Gd1 O8 73.25(12) . . ?
O3 Gd1 O7 136.57(13) . . ?
O3 Gd1 N2 148.87(14) . . ?
O3 Gd1 N1 82.65(14) . . ?
O3 Gd1 C15 25.36(13) . . ?
O6 Gd1 Gd2 153.77(10) . . ?
O6 Gd1 O2 123.58(12) . . ?
O6 Gd1 O8 121.50(12) . . ?
O6 Gd1 O3 76.54(12) . . ?
O6 Gd1 O7 69.29(13) . . ?
O6 Gd1 N2 99.07(14) . . ?
O6 Gd1 N1 66.32(14) . . ?
O6 Gd1 C15 100.61(13) . . ?
O7 Gd1 Gd2 109.94(10) . . ?
O7 Gd1 O2 134.78(12) . . ?
O7 Gd1 O8 148.53(13) . . ?
O7 Gd1 N2 64.94(15) . . ?
O7 Gd1 N1 106.25(14) . . ?
O7 Gd1 C15 144.59(13) . . ?
N2 Gd1 Gd2 104.13(10) . . ?
N2 Gd1 N1 67.77(15) . . ?
N2 Gd1 C15 149.52(14) . . ?
N1 Gd1 Gd2 134.47(10) . . ?
N1 Gd1 C15 99.54(15) . . ?
C15 Gd1 Gd2 64.12(10) . . ?
Gd2 O2 Gd1 99.27(12) . . ?
C15 O2 Gd2 169.2(3) . . ?
C15 O2 Gd1 89.5(3) . . ?
Gd1 O1 Gd2 112.11(14) . . ?
C31 O1 Gd2 126.5(3) . . ?
C31 O1 Gd1 121.2(3) . . ?
C1 O5 Gd1 133.8(3) . . ?
Gd1 O8 H8 121.1(16) . . ?
C22 O8 Gd1 127.0(3) . . ?
C22 O8 H8 107.3(15) . . ?
C15 O3 Gd1 97.4(3) . . ?
C1 O4 Gd2 136.3(4) . . ?
N3 O13 Gd2 96.2(3) . . ?
C8 O10 Gd2 93.5(3) . . ?
C8 O9 Gd2 92.6(3) . . ?
Gd1 O6 H6 129.6(17) . . ?
C25 O6 Gd1 119.0(3) . . ?
C25 O6 H6 107.6(16) . . ?
Gd1 O7 H7 128.8(17) . . ?
C29 O7 Gd1 120.9(3) . . ?
C29 O7 H7 107.7(16) . . ?
N3 O11 Gd2 97.5(3) . . ?
N4 O16 Gd2 95.7(3) . . ?
N4 O15 Gd2 96.4(3) . . ?
O13 N3 Gd2 58.4(2) . . ?
O11 N3 Gd2 57.6(3) . . ?
O11 N3 O13 115.5(4) . . ?
O12 N3 Gd2 174.0(4) . . ?
O12 N3 O13 121.5(5) . . ?
O12 N3 O11 123.0(5) . . ?
C30 N2 Gd1 102.8(3) . . ?
C30 N2 C28 108.6(5) . . ?
C28 N2 Gd1 112.2(4) . . ?
C27 N2 Gd1 113.3(3) . . ?
C27 N2 C30 111.8(5) . . ?
C27 N2 C28 107.9(5) . . ?
C23 N1 Gd1 106.6(3) . . ?
C23 N1 C26 109.6(4) . . ?
C24 N1 Gd1 110.6(3) . . ?
C24 N1 C23 111.2(5) . . ?
C24 N1 C26 109.5(5) . . ?
C26 N1 Gd1 109.3(3) . . ?
O2 C15 Gd1 64.3(3) . . ?
O2 C15 C16 118.1(4) . . ?
O3 C15 Gd1 57.3(3) . . ?
O3 C15 O2 121.0(5) . . ?
O3 C15 C16 121.0(5) . . ?
C16 C15 Gd1 171.7(3) . . ?
O10 C8 Gd2 60.0(3) . . ?
O10 C8 O9 120.4(4) . . ?
O10 C8 C9 120.7(5) . . ?
O9 C8 Gd2 60.6(2) . . ?
O9 C8 C9 118.9(5) . . ?
C9 C8 Gd2 175.3(3) . . ?
O16 N4 Gd2 59.1(3) . . ?
O16 N4 O15 116.9(5) . . ?
O15 N4 Gd2 58.0(3) . . ?
O14 N4 Gd2 174.8(5) . . ?
O14 N4 O16 121.7(5) . . ?
O14 N4 O15 121.4(5) . . ?
C10 C9 C8 119.5(5) . . ?
C10 C9 C14 120.4(5) . . ?
C14 C9 C8 120.1(5) . . ?
C7 C2 C1 120.8(5) . . ?
C7 C2 C3 119.2(5) . . ?
C3 C2 C1 120.0(5) . . ?
C17 C16 C15 119.7(5) . . ?
C21 C16 C15 120.7(5) . . ?
C21 C16 C17 119.6(5) . . ?
C32 O17 H17A 109.5 . . ?
N2 C30 H30A 109.6 . . ?
N2 C30 H30B 109.6 . . ?
N2 C30 C31 110.1(4) . . ?
H30A C30 H30B 108.1 . . ?
C31 C30 H30A 109.6 . . ?
C31 C30 H30B 109.6 . . ?
N1 C23 H23A 109.1 . . ?
N1 C23 H23B 109.1 . . ?
N1 C23 C22 112.5(4) . . ?
H23A C23 H23B 107.8 . . ?
C22 C23 H23A 109.1 . . ?
C22 C23 H23B 109.1 . . ?
O8 C22 C23 106.6(4) . . ?
O8 C22 H22A 110.4 . . ?
O8 C22 H22B 110.4 . . ?
C23 C22 H22A 110.4 . . ?
C23 C22 H22B 110.4 . . ?
H22A C22 H22B 108.6 . . ?
C2 C7 H7A 120.0 . . ?
C2 C7 C6 120.0(6) . . ?
C6 C7 H7A 120.0 . . ?
O5 C1 C2 117.0(5) . . ?
O4 C1 O5 125.9(5) . . ?
O4 C1 C2 117.1(5) . . ?
C9 C10 H10 120.3 . . ?
C11 C10 C9 119.4(6) . . ?
C11 C10 H10 120.3 . . ?
C9 C14 H14 120.4 . . ?
C13 C14 C9 119.2(6) . . ?
C13 C14 H14 120.4 . . ?
C16 C17 H17 120.4 . . ?
C16 C17 C18 119.3(6) . . ?
C18 C17 H17 120.4 . . ?
C14 C13 H13 119.6 . . ?
C14 C13 C12 120.8(6) . . ?
C12 C13 H13 119.6 . . ?
O1 C31 C30 112.4(4) . . ?
O1 C31 H31A 109.1 . . ?
O1 C31 H31B 109.1 . . ?
C30 C31 H31A 109.1 . . ?
C30 C31 H31B 109.1 . . ?
H31A C31 H31B 107.9 . . ?
O6 C25 H25A 109.9 . . ?
O6 C25 H25B 109.9 . . ?
O6 C25 C24 109.1(5) . . ?
H25A C25 H25B 108.3 . . ?
C24 C25 H25A 109.9 . . ?
C24 C25 H25B 109.9 . . ?
C16 C21 H21 119.6 . . ?
C16 C21 C20 120.8(6) . . ?
C20 C21 H21 119.6 . . ?
C2 C3 H3 119.7 . . ?
C4 C3 C2 120.6(6) . . ?
C4 C3 H3 119.7 . . ?
C21 C20 H20 120.4 . . ?
C19 C20 C21 119.3(6) . . ?
C19 C20 H20 120.4 . . ?
C35 O18 H18A 109.5 . . ?
O7 C29 H29A 110.2 . . ?
O7 C29 H29B 110.2 . . ?
O7 C29 C28 107.4(5) . . ?
H29A C29 H29B 108.5 . . ?
C28 C29 H29A 110.2 . . ?
C28 C29 H29B 110.2 . . ?
N2 C28 H28A 109.8 . . ?
N2 C28 H28B 109.8 . . ?
C29 C28 N2 109.6(5) . . ?
C29 C28 H28A 109.8 . . ?
C29 C28 H28B 109.8 . . ?
H28A C28 H28B 108.2 . . ?
N2 C27 H27A 109.0 . . ?
N2 C27 H27B 109.0 . . ?
N2 C27 C26 113.0(5) . . ?
H27A C27 H27B 107.8 . . ?
C26 C27 H27A 109.0 . . ?
C26 C27 H27B 109.0 . . ?
C17 C18 H18 119.8 . . ?
C19 C18 C17 120.4(6) . . ?
C19 C18 H18 119.8 . . ?
C13 C12 H12 120.1 . . ?
C11 C12 C13 119.8(6) . . ?
C11 C12 H12 120.1 . . ?
C7 C6 H6A 120.1 . . ?
C5 C6 C7 119.7(6) . . ?
C5 C6 H6A 120.1 . . ?
C20 C19 C18 120.5(6) . . ?
C20 C19 H19 119.7 . . ?
C18 C19 H19 119.7 . . ?
N1 C24 C25 111.7(5) . . ?
N1 C24 H24A 109.3 . . ?
N1 C24 H24B 109.3 . . ?
C25 C24 H24A 109.3 . . ?
C25 C24 H24B 109.3 . . ?
H24A C24 H24B 107.9 . . ?
N1 C26 H26A 108.9 . . ?
N1 C26 H26B 108.9 . . ?
C27 C26 N1 113.5(5) . . ?
C27 C26 H26A 108.9 . . ?
C27 C26 H26B 108.9 . . ?
H26A C26 H26B 107.7 . . ?
C6 C5 H5 119.7 . . ?
C4 C5 C6 120.5(6) . . ?
C4 C5 H5 119.7 . . ?
C10 C11 C12 120.3(6) . . ?
C10 C11 H11 119.8 . . ?
C12 C11 H11 119.8 . . ?
C3 C4 H4 120.0 . . ?
C5 C4 C3 120.0(6) . . ?
C5 C4 H4 120.0 . . ?
O17 C32 H32A 110.1 . . ?
O17 C32 H32B 110.1 . . ?
O17 C32 C33 107.9(7) . . ?
H32A C32 H32B 108.4 . . ?
C33 C32 H32A 110.1 . . ?
C33 C32 H32B 110.1 . . ?
C32 C33 H33A 109.5 . . ?
C32 C33 H33B 109.5 . . ?
C32 C33 H33C 109.5 . . ?
H33A C33 H33B 109.5 . . ?
H33A C33 H33C 109.5 . . ?
H33B C33 H33C 109.5 . . ?
O18 C35 H35A 107.5 . . ?
O18 C35 H35B 107.5 . . ?
H35A C35 H35B 107.0 . . ?
C34 C35 O18 119.1(15) . . ?
C34 C35 H35A 107.5 . . ?
C34 C35 H35B 107.5 . . ?
C35 C34 H34A 109.5 . . ?
C35 C34 H34B 109.5 . . ?
C35 C34 H34C 109.5 . . ?
H34A C34 H34B 109.5 . . ?
H34A C34 H34C 109.5 . . ?
H34B C34 H34C 109.5 . . ?

loop_
_geom_bond_atom_site_label_1
_geom_bond_atom_site_label_2
_geom_bond_distance
_geom_bond_site_symmetry_2
_geom_bond_publ_flag
Gd2 O2 2.361(3) . ?
Gd2 O1 2.290(3) . ?
Gd2 O4 2.340(4) . ?
Gd2 O13 2.547(4) . ?
Gd2 O10 2.459(4) . ?
Gd2 O9 2.472(4) . ?
Gd2 O11 2.534(4) . ?
Gd2 O16 2.512(4) . ?
Gd2 O15 2.487(4) . ?
Gd2 N3 2.974(5) . ?
Gd2 C8 2.835(5) . ?
Gd2 N4 2.914(5) . ?
Gd1 O2 2.606(3) . ?
Gd1 O1 2.276(3) . ?
Gd1 O5 2.339(4) . ?
Gd1 O8 2.458(4) . ?
Gd1 O3 2.454(4) . ?
Gd1 O6 2.431(4) . ?
Gd1 O7 2.457(4) . ?
Gd1 N2 2.648(5) . ?
Gd1 N1 2.678(5) . ?
Gd1 C15 2.893(5) . ?
O2 C15 1.280(6) . ?
O1 C31 1.414(6) . ?
O5 C1 1.268(7) . ?
O8 H8 0.875(10) . ?
O8 C22 1.440(6) . ?
O3 C15 1.250(6) . ?
O4 C1 1.254(7) . ?
O13 N3 1.286(6) . ?
O10 C8 1.268(6) . ?
O9 C8 1.278(6) . ?
O6 H6 0.872(9) . ?
O6 C25 1.435(7) . ?
O7 H7 0.874(9) . ?
O7 C29 1.426(7) . ?
O11 N3 1.261(6) . ?
O16 N4 1.247(6) . ?
O15 N4 1.266(6) . ?
O12 N3 1.216(6) . ?
N2 C30 1.494(7) . ?
N2 C28 1.511(8) . ?
N2 C27 1.465(8) . ?
N1 C23 1.481(8) . ?
N1 C24 1.476(7) . ?
N1 C26 1.500(8) . ?
C15 C16 1.498(7) . ?
C8 C9 1.509(7) . ?
O14 N4 1.227(7) . ?
C9 C10 1.389(8) . ?
C9 C14 1.400(8) . ?
C2 C7 1.387(8) . ?
C2 C1 1.501(7) . ?
C2 C3 1.397(8) . ?
C16 C17 1.389(8) . ?
C16 C21 1.378(8) . ?
O17 H17A 0.8400 . ?
O17 C32 1.426(9) . ?
C30 H30A 0.9900 . ?
C30 H30B 0.9900 . ?
C30 C31 1.522(8) . ?
C23 H23A 0.9900 . ?
C23 H23B 0.9900 . ?
C23 C22 1.530(8) . ?
C22 H22A 0.9900 . ?
C22 H22B 0.9900 . ?
C7 H7A 0.9500 . ?
C7 C6 1.400(8) . ?
C10 H10 0.9500 . ?
C10 C11 1.381(8) . ?
C14 H14 0.9500 . ?
C14 C13 1.370(9) . ?
C17 H17 0.9500 . ?
C17 C18 1.393(9) . ?
C13 H13 0.9500 . ?
C13 C12 1.388(10) . ?
C31 H31A 0.9900 . ?
C31 H31B 0.9900 . ?
C25 H25A 0.9900 . ?
C25 H25B 0.9900 . ?
C25 C24 1.498(9) . ?
C21 H21 0.9500 . ?
C21 C20 1.394(8) . ?
C3 H3 0.9500 . ?
C3 C4 1.381(9) . ?
C20 H20 0.9500 . ?
C20 C19 1.370(10) . ?
O18 H18A 0.8400 . ?
O18 C35 1.447(13) . ?
C29 H29A 0.9900 . ?
C29 H29B 0.9900 . ?
C29 C28 1.495(10) . ?
C28 H28A 0.9900 . ?
C28 H28B 0.9900 . ?
C27 H27A 0.9900 . ?
C27 H27B 0.9900 . ?
C27 C26 1.499(9) . ?
C18 H18 0.9500 . ?
C18 C19 1.378(11) . ?
C12 H12 0.9500 . ?
C12 C11 1.385(10) . ?
C6 H6A 0.9500 . ?
C6 C5 1.383(10) . ?
C19 H19 0.9500 . ?
C24 H24A 0.9900 . ?
C24 H24B 0.9900 . ?
C26 H26A 0.9900 . ?
C26 H26B 0.9900 . ?
C5 H5 0.9500 . ?
C5 C4 1.375(11) . ?
C11 H11 0.9500 . ?
C4 H4 0.9500 . ?
C32 H32A 0.9900 . ?
C32 H32B 0.9900 . ?
C32 C33 1.484(12) . ?
C33 H33A 0.9800 . ?
C33 H33B 0.9800 . ?
C33 H33C 0.9800 . ?
C35 H35A 0.9900 . ?
C35 H35B 0.9900 . ?
C35 C34 1.33(2) . ?
C34 H34A 0.9800 . ?
C34 H34B 0.9800 . ?
C34 H34C 0.9800 . ?

loop_
_geom_torsion_atom_site_label_1
_geom_torsion_atom_site_label_2
_geom_torsion_atom_site_label_3
_geom_torsion_atom_site_label_4
_geom_torsion
_geom_torsion_site_symmetry_1
_geom_torsion_site_symmetry_2
_geom_torsion_site_symmetry_3
_geom_torsion_site_symmetry_4
_geom_torsion_publ_flag
Gd2 O2 C15 Gd1 -144.5(18) . . . . ?
Gd2 O2 C15 O3 -152.7(15) . . . . ?
Gd2 O2 C15 C16 27(2) . . . . ?
Gd2 O1 C31 C30 145.6(4) . . . . ?
Gd2 O4 C1 O5 -14.3(9) . . . . ?
Gd2 O4 C1 C2 166.3(3) . . . . ?
Gd2 O13 N3 O11 7.7(5) . . . . ?
Gd2 O13 N3 O12 -172.9(5) . . . . ?
Gd2 O10 C8 O9 -5.3(5) . . . . ?
Gd2 O10 C8 C9 174.7(4) . . . . ?
Gd2 O9 C8 O10 5.2(5) . . . . ?
Gd2 O9 C8 C9 -174.7(4) . . . . ?
Gd2 O11 N3 O13 -7.7(5) . . . . ?
Gd2 O11 N3 O12 172.8(5) . . . . ?
Gd2 O16 N4 O15 5.0(5) . . . . ?
Gd2 O16 N4 O14 -174.0(6) . . . . ?
Gd2 O15 N4 O16 -5.1(6) . . . . ?
Gd2 O15 N4 O14 173.9(6) . . . . ?
Gd1 O2 C15 O3 -8.1(5) . . . . ?
Gd1 O2 C15 C16 171.1(4) . . . . ?
Gd1 O1 C31 C30 -28.1(6) . . . . ?
Gd1 O5 C1 O4 -9.8(8) . . . . ?
Gd1 O5 C1 C2 169.6(3) . . . . ?
Gd1 O8 C22 C23 11.6(6) . . . . ?
Gd1 O3 C15 O2 8.7(5) . . . . ?
Gd1 O3 C15 C16 -170.5(4) . . . . ?
Gd1 O6 C25 C24 -48.1(6) . . . . ?
Gd1 O7 C29 C28 -48.7(6) . . . . ?
Gd1 N2 C30 C31 -47.5(5) . . . . ?
Gd1 N2 C28 C29 -38.3(6) . . . . ?
Gd1 N2 C27 C26 -37.1(6) . . . . ?
Gd1 N1 C23 C22 -54.3(5) . . . . ?
Gd1 N1 C24 C25 -35.0(6) . . . . ?
Gd1 N1 C26 C27 -44.7(6) . . . . ?
O2 C15 C16 C17 175.5(5) . . . . ?
O2 C15 C16 C21 -3.5(7) . . . . ?
O3 C15 C16 C17 -5.3(8) . . . . ?
O3 C15 C16 C21 175.7(5) . . . . ?
O10 C8 C9 C10 167.8(5) . . . . ?
O10 C8 C9 C14 -9.2(7) . . . . ?
O9 C8 C9 C10 -12.3(7) . . . . ?
O9 C8 C9 C14 170.8(5) . . . . ?
O6 C25 C24 N1 53.9(7) . . . . ?
O7 C29 C28 N2 54.8(7) . . . . ?
N2 C30 C31 O1 53.5(6) . . . . ?
N2 C27 C26 N1 57.0(7) . . . . ?
N1 C23 C22 O8 31.5(6) . . . . ?
C15 C16 C17 C18 -175.8(6) . . . . ?
C15 C16 C21 C20 176.3(6) . . . . ?
C8 C9 C10 C11 -175.4(5) . . . . ?
C8 C9 C14 C13 177.4(5) . . . . ?
C9 C10 C11 C12 -1.9(9) . . . . ?
C9 C14 C13 C12 -2.1(9) . . . . ?
C2 C7 C6 C5 0.3(9) . . . . ?
C2 C3 C4 C5 0.1(11) . . . . ?
C16 C17 C18 C19 -1.2(10) . . . . ?
C16 C21 C20 C19 0.2(10) . . . . ?
C30 N2 C28 C29 -151.3(5) . . . . ?
C30 N2 C27 C26 78.5(6) . . . . ?
C23 N1 C24 C25 83.3(6) . . . . ?
C23 N1 C26 C27 -161.2(5) . . . . ?
C7 C2 C1 O5 -3.4(8) . . . . ?
C7 C2 C1 O4 176.0(5) . . . . ?
C7 C2 C3 C4 -0.3(9) . . . . ?
C7 C6 C5 C4 -0.6(11) . . . . ?
C1 C2 C7 C6 -179.3(5) . . . . ?
C1 C2 C3 C4 179.1(6) . . . . ?
C10 C9 C14 C13 0.5(8) . . . . ?
C14 C9 C10 C11 1.5(8) . . . . ?
C14 C13 C12 C11 1.7(9) . . . . ?
C17 C16 C21 C20 -2.8(9) . . . . ?
C17 C18 C19 C20 -1.4(11) . . . . ?
C13 C12 C11 C10 0.3(9) . . . . ?
C21 C16 C17 C18 3.3(9) . . . . ?
C21 C20 C19 C18 2.0(11) . . . . ?
C3 C2 C7 C6 0.1(9) . . . . ?
C3 C2 C1 O5 177.2(5) . . . . ?
C3 C2 C1 O4 -3.4(8) . . . . ?
C28 N2 C30 C31 71.6(6) . . . . ?
C28 N2 C27 C26 -162.1(5) . . . . ?
C27 N2 C30 C31 -169.4(5) . . . . ?
C27 N2 C28 C29 87.3(6) . . . . ?
C6 C5 C4 C3 0.4(12) . . . . ?
C24 N1 C23 C22 -174.9(5) . . . . ?
C24 N1 C26 C27 76.6(6) . . . . ?
C26 N1 C23 C22 63.8(6) . . . . ?
C26 N1 C24 C25 -155.5(5) . . . . ?
